data_1519929
loop_
_publ_author_name
'Witt, Alexander'
'Heinemann, Frank W.'
'Khusniyarov, Marat M.'

_publ_section_title
;
 Bidirectional photoswitching of magnetic properties at room temperature:
 ligand-driven light-induced valence tautomerism
;
_journal_issue 8
_journal_name_full 'Chem. Sci.'
_journal_page_first 4599
_journal_paper_doi 10.1039/C5SC00130G
_journal_volume 6
_journal_year 2015
_chemical_formula_moiety 'C54 H62 Co N2 O4, 4(C7 H8)'
_chemical_formula_sum 'C82 H94 Co N2 O4'
_chemical_formula_weight 1230.52
_space_group_crystal_system monoclinic
_space_group_IT_number 14
_space_group_name_Hall '-P 2yn'
_space_group_name_H-M_alt 'P 1 21/n 1'
_symmetry_space_group_name_Hall '-P 2yn'
_symmetry_space_group_name_H-M 'P 1 21/n 1'
_atom_sites_solution_hydrogens geom
_audit_creation_date 2015-03-27
_audit_creation_method
;
Olex2 1.2
(compiled 2015.01.26 svn.r3150 for OlexSys, GUI svn.r4998)
;
_audit_update_record
;
2015-04-10 deposited with the CCDC.
2015-05-22 downloaded from the CCDC.
;
_cell_angle_alpha 90
_cell_angle_beta 107.445(2)
_cell_angle_gamma 90
_cell_formula_units_Z 2
_cell_length_a 16.5308(6)
_cell_length_b 11.7257(4)
_cell_length_c 18.9821(7)
_cell_measurement_reflns_used 9390
_cell_measurement_temperature 100(2)
_cell_measurement_theta_max 29.45
_cell_measurement_theta_min 2.58
_cell_volume 3510.2(2)
_computing_cell_refinement 'Bruker SAINT'
_computing_data_collection 'Bruker APEX2'
_computing_data_reduction 'Bruker SAINT'
_computing_molecular_graphics 'SHELXTL 6.12 (Bruker AXS, 2002)'
_computing_publication_material 'Olex2 (Dolomanov et al., 2009)'
_computing_structure_refinement 'ShelXL (Sheldrick, 2008)'
_computing_structure_solution 'SHELXTL 6.12 (Bruker AXS, 2002)'
_diffrn_ambient_temperature 100.15
_diffrn_detector_area_resol_mean 83.33
_diffrn_measured_fraction_theta_full 1.000
_diffrn_measured_fraction_theta_max 0.997
_diffrn_measurement_device_type 'Bruker Kappa APEX II CCD area detector'
_diffrn_measurement_method 'phi and omega scans'
_diffrn_radiation_monochromator 'Quazar focussing montel optics'
_diffrn_radiation_source 'ImuS micro-focus tube'
_diffrn_radiation_type MoK\a
_diffrn_radiation_wavelength 0.71073
_diffrn_reflns_av_R_equivalents 0.0274
_diffrn_reflns_av_unetI/netI 0.0138
_diffrn_reflns_laue_measured_fraction_full 1.000
_diffrn_reflns_laue_measured_fraction_max 0.997
_diffrn_reflns_limit_h_max 21
_diffrn_reflns_limit_h_min -21
_diffrn_reflns_limit_k_max 15
_diffrn_reflns_limit_k_min -15
_diffrn_reflns_limit_l_max 24
_diffrn_reflns_limit_l_min -25
_diffrn_reflns_number 125055
_diffrn_reflns_point_group_measured_fraction_full 1.000
_diffrn_reflns_point_group_measured_fraction_max 0.997
_diffrn_reflns_theta_full 25.242
_diffrn_reflns_theta_max 27.997
_diffrn_reflns_theta_min 1.436
_diffrn_standards_number 0
_exptl_absorpt_coefficient_mu 0.295
_exptl_absorpt_correction_T_max 0.7459
_exptl_absorpt_correction_T_min 0.6940
_exptl_absorpt_correction_type multi-scan
_exptl_absorpt_process_details
;
SADABS-2012/1 (Bruker,2012) was used for absorption correction.
wR2(int) was 0.0474 before and 0.0431 after correction.
The Ratio of minimum to maximum transmission is 0.9304.
The \l/2 correction factor is 0.0015.
;
_exptl_crystal_colour violet
_exptl_crystal_density_diffrn 1.164
_exptl_crystal_description block
_exptl_crystal_F_000 1318
_exptl_crystal_recrystallization_method 'Re-crystallisation from solvent: toluene'
_exptl_crystal_size_max 0.50
_exptl_crystal_size_mid 0.34
_exptl_crystal_size_min 0.24
_refine_diff_density_max 0.487
_refine_diff_density_min -0.367
_refine_diff_density_rms 0.046
_refine_ls_extinction_method none
_refine_ls_goodness_of_fit_ref 1.112
_refine_ls_hydrogen_treatment constr
_refine_ls_matrix_type full
_refine_ls_number_parameters 476
_refine_ls_number_reflns 8442
_refine_ls_number_restraints 225
_refine_ls_restrained_S_all 1.107
_refine_ls_R_factor_all 0.0473
_refine_ls_R_factor_gt 0.0394
_refine_ls_shift/su_max 0.007
_refine_ls_shift/su_mean 0.000
_refine_ls_structure_factor_coef Fsqd
_refine_ls_weighting_details 'w=1/[\s^2^(Fo^2^)+(0.0368P)^2^+2.3151P] where P=(Fo^2^+2Fc^2^)/3'
_refine_ls_weighting_scheme calc
_refine_ls_wR_factor_gt 0.0939
_refine_ls_wR_factor_ref 0.0998
_reflns_Friedel_coverage 0.000
_reflns_number_gt 7474
_reflns_number_total 8442
_reflns_threshold_expression 'I > 2\s(I)'
_cod_data_source_file c5sc00130g2.cif
_cod_data_source_block aw1501
_cod_depositor_comments 'Adding full bibliography for 1519926--1519929.cif.'
_cod_database_code 1519929
_shelxl_version_number 2014/6
_shelx_space_group_comment
;
The symmetry employed for this shelxl refinement is uniquely defined
by the following loop, which should always be used as a source of
symmetry information in preference to the above space-group names.
They are only intended as comments.
;
_shelx_estimated_absorpt_t_max 0.933
_shelx_estimated_absorpt_t_min 0.866
_olex2_refinement_description
;
1. Fixed Uiso
 At 1.2 times of:
  All C(H) groups
 At 1.5 times of:
  All C(H,H,H) groups
2. Uiso/Uaniso restraints and constraints
C201 \\sim C202 \\sim C203 \\sim C204 \\sim C205 \\sim C206 \\sim C207 \\sim
C211 \\sim C212 \\sim C213 \\sim C214 \\sim C215 \\sim C216 \\sim C217: within
1.7A with sigma of 0.01 and sigma for terminal atoms of 0.02
3. Same fragment restrains
{C101, C102, C103, C104, C105, C106, C107} sigma for 1-2: 0.02, 1-3: 0.04
as
{C201, C202, C203, C204, C205, C206, C207}
{C101, C102, C103, C104, C105, C106, C107} sigma for 1-2: 0.02, 1-3: 0.04
as
{C211, C212, C213, C214, C215, C216, C217}
4. Others
 Sof(C211)=Sof(H211)=Sof(C212)=Sof(H212)=Sof(C213)=Sof(H213)=Sof(C214)=
 Sof(H214)=Sof(C215)=Sof(H215)=Sof(C216)=Sof(C217)=Sof(H21A)=Sof(H21B)=
 Sof(H21C)=1-FVAR(1)
 Sof(C201)=Sof(H201)=Sof(C202)=Sof(H202)=Sof(C203)=Sof(H203)=Sof(C204)=
 Sof(H204)=Sof(C205)=Sof(H205)=Sof(C206)=Sof(C207)=Sof(H20A)=Sof(H20B)=
 Sof(H20C)=FVAR(1)
5.a Aromatic/amide H refined with riding coordinates:
 C2(H2), C4(H4), C15(H15), C16(H16), C18(H18), C19(H19), C20(H20), C21(H21),
 C23(H23), C24(H24), C25(H25), C26(H26), C27(H27), C101(H101), C102(H102),
 C103(H103), C104(H104), C105(H105), C201(H201), C202(H202), C203(H203),
 C204(H204), C205(H205), C211(H211), C212(H212), C213(H213), C214(H214),
 C215(H215)
5.b Idealised Me refined as rotating group:
 C8(H8A,H8B,H8C), C9(H9A,H9B,H9C), C10(H10A,H10B,H10C), C12(H12A,H12B,H12C),
 C13(H13A,H13B,H13C), C14(H14A,H14B,H14C), C107(H10D,H10E,H10F), C207(H20A,H20B,
 H20C), C217(H21A,H21B,H21C)
;
_olex2_submission_special_instructions 'No special instructions were received'

loop_
_space_group_symop_operation_xyz
'x, y, z'
'-x+1/2, y+1/2, -z+1/2'
'-x, -y, -z'
'x-1/2, -y-1/2, z-1/2'

loop_
_atom_site_label
_atom_site_type_symbol
_atom_site_fract_x
_atom_site_fract_y
_atom_site_fract_z
_atom_site_U_iso_or_equiv
_atom_site_adp_type
_atom_site_occupancy
_atom_site_site_symmetry_order
_atom_site_calc_flag
_atom_site_refinement_flags_posn
_atom_site_refinement_flags_adp
_atom_site_refinement_flags_occupancy
_atom_site_disorder_assembly
_atom_site_disorder_group
Co1 Co 0.5000 0.5000 0.0000 0.01419(7) Uani 1 2 d S T P . .
O1 O 0.38999(6) 0.55741(8) -0.04468(5) 0.01690(19) Uani 1 1 d . . . . .
O2 O 0.47205(6) 0.49208(8) 0.08875(5) 0.01702(19) Uani 1 1 d . . . . .
N1 N 0.45971(7) 0.34484(10) -0.02204(6) 0.0160(2) Uani 1 1 d . . . . .
C1 C 0.35104(8) 0.57166(11) 0.00640(7) 0.0157(2) Uani 1 1 d . . . . .
C2 C 0.27112(8) 0.62341(11) -0.00887(8) 0.0184(3) Uani 1 1 d . . . . .
H2 H 0.2427 0.6494 -0.0574 0.022 Uiso 1 1 calc R . . . .
C3 C 0.23358(9) 0.63659(11) 0.04680(8) 0.0196(3) Uani 1 1 d . . . . .
C4 C 0.27636(9) 0.59325(11) 0.11768(8) 0.0202(3) Uani 1 1 d . . . . .
H4 H 0.2493 0.6001 0.1551 0.024 Uiso 1 1 calc R . . . .
C5 C 0.35560(9) 0.54113(11) 0.13602(8) 0.0181(3) Uani 1 1 d . . . . .
C6 C 0.39489(8) 0.53356(11) 0.07925(7) 0.0157(2) Uani 1 1 d . . . . .
C7 C 0.14732(9) 0.69522(12) 0.03345(9) 0.0235(3) Uani 1 1 d . . . . .
C8 C 0.11518(11) 0.74769(16) -0.04426(10) 0.0362(4) Uani 1 1 d . . . . .
H8A H 0.1570 0.8025 -0.0510 0.054 Uiso 1 1 calc GR . . . .
H8B H 0.0612 0.7869 -0.0499 0.054 Uiso 1 1 calc GR . . . .
H8C H 0.1068 0.6872 -0.0814 0.054 Uiso 1 1 calc GR . . . .
C9 C 0.15416(11) 0.79220(14) 0.08909(11) 0.0343(4) Uani 1 1 d . . . . .
H9A H 0.1734 0.7614 0.1394 0.051 Uiso 1 1 calc GR . . . .
H9B H 0.0985 0.8281 0.0806 0.051 Uiso 1 1 calc GR . . . .
H9C H 0.1950 0.8491 0.0829 0.051 Uiso 1 1 calc GR . . . .
C10 C 0.08188(10) 0.60827(15) 0.04170(12) 0.0386(4) Uani 1 1 d . . . . .
H10A H 0.0770 0.5467 0.0058 0.058 Uiso 1 1 calc GR . . . .
H10B H 0.0268 0.6458 0.0329 0.058 Uiso 1 1 calc GR . . . .
H10C H 0.0999 0.5766 0.0918 0.058 Uiso 1 1 calc GR . . . .
C11 C 0.39898(10) 0.49060(12) 0.21250(8) 0.0227(3) Uani 1 1 d . . . . .
C12 C 0.34651(12) 0.50856(15) 0.26564(9) 0.0325(4) Uani 1 1 d . . . . .
H12A H 0.3368 0.5903 0.2702 0.049 Uiso 1 1 calc GR . . . .
H12B H 0.3772 0.4774 0.3142 0.049 Uiso 1 1 calc GR . . . .
H12C H 0.2919 0.4695 0.2465 0.049 Uiso 1 1 calc GR . . . .
C13 C 0.48640(11) 0.54456(16) 0.24680(9) 0.0335(4) Uani 1 1 d . . . . .
H13A H 0.5213 0.5332 0.2138 0.050 Uiso 1 1 calc GR . . . .
H13B H 0.5140 0.5086 0.2946 0.050 Uiso 1 1 calc GR . . . .
H13C H 0.4798 0.6264 0.2540 0.050 Uiso 1 1 calc GR . . . .
C14 C 0.40862(13) 0.36102(14) 0.20408(10) 0.0341(4) Uani 1 1 d . . . . .
H14A H 0.3525 0.3267 0.1827 0.051 Uiso 1 1 calc GR . . . .
H14B H 0.4358 0.3272 0.2527 0.051 Uiso 1 1 calc GR . . . .
H14C H 0.4437 0.3467 0.1715 0.051 Uiso 1 1 calc GR . . . .
C15 C 0.48270(8) 0.26439(12) 0.03071(7) 0.0170(3) Uani 1 1 d . . . . .
H15 H 0.5210 0.2842 0.0773 0.020 Uiso 1 1 calc R . . . .
C16 C 0.45261(8) 0.15401(12) 0.01948(8) 0.0183(3) Uani 1 1 d . . . . .
H16 H 0.4703 0.0993 0.0580 0.022 Uiso 1 1 calc R . . . .
C17 C 0.39609(9) 0.12269(12) -0.04869(8) 0.0194(3) Uani 1 1 d . . . . .
C18 C 0.37576(9) 0.20635(13) -0.10368(8) 0.0222(3) Uani 1 1 d . . . . .
H18 H 0.3399 0.1881 -0.1517 0.027 Uiso 1 1 calc R . . . .
C19 C 0.40762(9) 0.31543(13) -0.08838(8) 0.0204(3) Uani 1 1 d . . . . .
H19 H 0.3921 0.3715 -0.1262 0.024 Uiso 1 1 calc R . . . .
C20 C 0.36151(9) 0.00655(13) -0.06511(8) 0.0236(3) Uani 1 1 d . . . . .
H20 H 0.3479 -0.0168 -0.1152 0.028 Uiso 1 1 calc R . . . .
C21 C 0.34687(9) -0.07017(13) -0.01808(9) 0.0243(3) Uani 1 1 d . . . . .
H21 H 0.3297 -0.1436 -0.0382 0.029 Uiso 1 1 calc R . . . .
C22 C 0.35381(9) -0.05594(12) 0.06057(8) 0.0217(3) Uani 1 1 d . . . . .
C23 C 0.32172(9) 0.04052(12) 0.08644(9) 0.0232(3) Uani 1 1 d . . . . .
H23 H 0.2952 0.0990 0.0528 0.028 Uiso 1 1 calc R . . . .
C24 C 0.32833(10) 0.05132(13) 0.16041(9) 0.0285(3) Uani 1 1 d . . . . .
H24 H 0.3066 0.1173 0.1774 0.034 Uiso 1 1 calc R . . . .
C25 C 0.36666(12) -0.03382(15) 0.20991(10) 0.0336(4) Uani 1 1 d . . . . .
H25 H 0.3722 -0.0255 0.2609 0.040 Uiso 1 1 calc R . . . .
C26 C 0.39686(11) -0.13101(15) 0.18469(10) 0.0344(4) Uani 1 1 d . . . . .
H26 H 0.4223 -0.1900 0.2184 0.041 Uiso 1 1 calc R . . . .
C27 C 0.39013(10) -0.14249(13) 0.11062(9) 0.0276(3) Uani 1 1 d . . . . .
H27 H 0.4104 -0.2098 0.0937 0.033 Uiso 1 1 calc R . . . .
C101 C 0.89313(10) 0.85370(14) 0.97285(10) 0.0308(3) Uani 1 1 d D . . . .
H101 H 0.9218 0.8948 0.9444 0.037 Uiso 1 1 calc R . . . .
C102 C 0.88924(12) 0.89840(16) 1.03932(11) 0.0386(4) Uani 1 1 d D . . . .
H102 H 0.9154 0.9695 1.0563 0.046 Uiso 1 1 calc R . . . .
C103 C 0.84740(13) 0.83971(18) 1.08086(10) 0.0437(5) Uani 1 1 d D . . . .
H103 H 0.8449 0.8699 1.1266 0.052 Uiso 1 1 calc R . . . .
C104 C 0.80922(12) 0.73680(17) 1.05558(11) 0.0407(4) Uani 1 1 d D . . . .
H104 H 0.7800 0.6965 1.0839 0.049 Uiso 1 1 calc R . . . .
C105 C 0.81321(11) 0.69185(14) 0.98935(10) 0.0332(4) Uani 1 1 d D . . . .
H105 H 0.7866 0.6209 0.9725 0.040 Uiso 1 1 calc R . . . .
C106 C 0.85568(10) 0.74945(14) 0.94725(9) 0.0278(3) Uani 1 1 d D . . . .
C107 C 0.86095(14) 0.69911(17) 0.87581(10) 0.0449(5) Uani 1 1 d D . . . .
H10D H 0.9067 0.7364 0.8614 0.067 Uiso 1 1 calc GR . . . .
H10E H 0.8070 0.7109 0.8372 0.067 Uiso 1 1 calc GR . . . .
H10F H 0.8726 0.6172 0.8823 0.067 Uiso 1 1 calc GR . . . .
C201 C 0.2851(4) 0.9606(6) 0.7204(3) 0.0358(11) Uani 0.609(10) 1 d D U . A 1
H201 H 0.2762 1.0275 0.6908 0.043 Uiso 0.609(10) 1 calc R . . A 1
C202 C 0.2243(3) 0.9274(7) 0.7523(3) 0.0392(13) Uani 0.609(10) 1 d D U . A 1
H202 H 0.1748 0.9722 0.7458 0.047 Uiso 0.609(10) 1 calc R . . A 1
C203 C 0.2357(3) 0.8287(7) 0.7940(3) 0.0396(13) Uani 0.609(10) 1 d D U . A 1
H203 H 0.1933 0.8050 0.8153 0.048 Uiso 0.609(10) 1 calc R . . A 1
C204 C 0.3083(5) 0.7644(6) 0.8046(4) 0.0377(14) Uani 0.609(10) 1 d D U . A 1
H204 H 0.3162 0.6964 0.8331 0.045 Uiso 0.609(10) 1 calc R . . A 1
C205 C 0.3690(6) 0.8000(7) 0.7734(6) 0.0349(13) Uani 0.609(10) 1 d D U . A 1
H205 H 0.4193 0.7563 0.7813 0.042 Uiso 0.609(10) 1 calc R . . A 1
C206 C 0.3588(4) 0.8985(6) 0.7305(5) 0.0326(12) Uani 0.609(10) 1 d D U . A 1
C207 C 0.4237(4) 0.9397(6) 0.6952(4) 0.0631(16) Uani 0.609(10) 1 d D U . A 1
H20A H 0.3952 0.9622 0.6441 0.095 Uiso 0.609(10) 1 calc GR . . A 1
H20B H 0.4641 0.8782 0.6958 0.095 Uiso 0.609(10) 1 calc GR . . A 1
H20C H 0.4540 1.0053 0.7228 0.095 Uiso 0.609(10) 1 calc GR . . A 1
C211 C 0.2616(6) 0.9490(7) 0.7343(5) 0.038(2) Uani 0.391(10) 1 d D U . A 2
H211 H 0.2369 1.0182 0.7117 0.046 Uiso 0.391(10) 1 calc R . . A 2
C212 C 0.2175(5) 0.8818(9) 0.7698(5) 0.0393(19) Uani 0.391(10) 1 d D U . A 2
H212 H 0.1630 0.9042 0.7716 0.047 Uiso 0.391(10) 1 calc R . . A 2
C213 C 0.2535(7) 0.7817(8) 0.8024(4) 0.0379(17) Uani 0.391(10) 1 d D U . A 2
H213 H 0.2236 0.7347 0.8268 0.046 Uiso 0.391(10) 1 calc R . . A 2
C214 C 0.3325(7) 0.7495(10) 0.8000(7) 0.038(2) Uani 0.391(10) 1 d D U . A 2
H214 H 0.3570 0.6805 0.8229 0.046 Uiso 0.391(10) 1 calc R . . A 2
C215 C 0.3759(10) 0.8167(12) 0.7645(10) 0.0363(19) Uani 0.391(10) 1 d D U . A 2
H215 H 0.4305 0.7938 0.7630 0.044 Uiso 0.391(10) 1 calc R . . A 2
C216 C 0.3411(7) 0.9178(10) 0.7309(8) 0.036(2) Uani 0.391(10) 1 d D U . A 2
C217 C 0.3905(8) 0.9908(10) 0.6937(6) 0.079(3) Uani 0.391(10) 1 d D U . A 2
H21A H 0.3546 1.0112 0.6442 0.118 Uiso 0.391(10) 1 calc GR . . A 2
H21B H 0.4402 0.9485 0.6900 0.118 Uiso 0.391(10) 1 calc GR . . A 2
H21C H 0.4091 1.0603 0.7228 0.118 Uiso 0.391(10) 1 calc GR . . A 2

loop_
_atom_site_aniso_label
_atom_site_aniso_U_11
_atom_site_aniso_U_22
_atom_site_aniso_U_33
_atom_site_aniso_U_23
_atom_site_aniso_U_13
_atom_site_aniso_U_12
Co1 0.01252(12) 0.01714(12) 0.01422(12) 0.00302(9) 0.00599(9) 0.00173(9)
O1 0.0143(4) 0.0197(5) 0.0170(5) 0.0028(4) 0.0051(4) 0.0017(4)
O2 0.0161(4) 0.0204(5) 0.0158(4) 0.0035(4) 0.0067(4) 0.0026(4)
N1 0.0134(5) 0.0203(5) 0.0156(5) 0.0024(4) 0.0061(4) 0.0021(4)
C1 0.0148(6) 0.0126(6) 0.0214(7) -0.0005(5) 0.0082(5) -0.0019(4)
C2 0.0165(6) 0.0148(6) 0.0237(7) -0.0004(5) 0.0056(5) -0.0002(5)
C3 0.0157(6) 0.0129(6) 0.0326(8) -0.0033(5) 0.0107(6) -0.0009(5)
C4 0.0224(7) 0.0149(6) 0.0288(7) -0.0021(5) 0.0162(6) -0.0010(5)
C5 0.0216(7) 0.0134(6) 0.0221(7) -0.0002(5) 0.0109(5) -0.0011(5)
C6 0.0153(6) 0.0122(5) 0.0213(7) 0.0003(5) 0.0083(5) -0.0003(4)
C7 0.0163(7) 0.0189(7) 0.0379(8) -0.0033(6) 0.0121(6) 0.0022(5)
C8 0.0255(8) 0.0381(9) 0.0457(10) 0.0038(8) 0.0118(7) 0.0137(7)
C9 0.0277(8) 0.0269(8) 0.0514(11) -0.0092(7) 0.0165(8) 0.0049(6)
C10 0.0200(8) 0.0257(8) 0.0729(13) 0.0017(8) 0.0183(8) -0.0006(6)
C11 0.0302(8) 0.0214(7) 0.0210(7) 0.0038(5) 0.0146(6) 0.0052(6)
C12 0.0445(10) 0.0342(9) 0.0272(8) 0.0039(7) 0.0234(7) 0.0092(7)
C13 0.0331(9) 0.0447(10) 0.0213(8) 0.0072(7) 0.0059(7) 0.0027(7)
C14 0.0549(11) 0.0235(8) 0.0323(9) 0.0100(6) 0.0259(8) 0.0130(7)
C15 0.0145(6) 0.0222(6) 0.0145(6) 0.0022(5) 0.0047(5) 0.0007(5)
C16 0.0164(6) 0.0201(6) 0.0195(6) 0.0036(5) 0.0069(5) 0.0011(5)
C17 0.0182(6) 0.0216(7) 0.0205(7) -0.0020(5) 0.0092(5) -0.0009(5)
C18 0.0216(7) 0.0285(7) 0.0152(6) -0.0011(5) 0.0034(5) -0.0026(6)
C19 0.0191(7) 0.0261(7) 0.0160(6) 0.0040(5) 0.0051(5) 0.0005(5)
C20 0.0230(7) 0.0235(7) 0.0232(7) -0.0051(6) 0.0052(6) -0.0025(6)
C21 0.0221(7) 0.0198(7) 0.0304(8) -0.0053(6) 0.0072(6) -0.0034(5)
C22 0.0170(6) 0.0189(7) 0.0301(8) -0.0001(6) 0.0084(6) -0.0040(5)
C23 0.0210(7) 0.0195(6) 0.0321(8) 0.0044(6) 0.0127(6) 0.0007(5)
C24 0.0316(8) 0.0238(7) 0.0368(9) 0.0007(6) 0.0203(7) -0.0009(6)
C25 0.0394(9) 0.0349(9) 0.0294(8) 0.0032(7) 0.0147(7) -0.0035(7)
C26 0.0381(9) 0.0282(8) 0.0347(9) 0.0102(7) 0.0078(7) 0.0037(7)
C27 0.0279(8) 0.0186(7) 0.0361(9) 0.0018(6) 0.0095(7) 0.0013(6)
C101 0.0236(8) 0.0290(8) 0.0401(9) 0.0047(7) 0.0101(7) 0.0051(6)
C102 0.0333(9) 0.0343(9) 0.0414(10) -0.0093(8) 0.0008(8) 0.0038(7)
C103 0.0489(11) 0.0523(12) 0.0291(9) -0.0044(8) 0.0107(8) 0.0171(9)
C104 0.0402(10) 0.0453(11) 0.0427(10) 0.0137(8) 0.0215(8) 0.0132(8)
C105 0.0320(9) 0.0239(8) 0.0435(10) 0.0042(7) 0.0110(7) 0.0048(6)
C106 0.0276(8) 0.0266(8) 0.0280(8) 0.0012(6) 0.0064(6) 0.0110(6)
C107 0.0629(13) 0.0383(10) 0.0351(10) -0.0010(8) 0.0169(9) 0.0189(9)
C201 0.038(3) 0.0373(19) 0.0271(19) 0.0025(14) 0.0027(17) 0.0025(19)
C202 0.0280(19) 0.055(3) 0.029(2) -0.011(2) -0.0014(15) 0.004(2)
C203 0.036(3) 0.053(4) 0.028(2) -0.012(2) 0.006(2) -0.017(3)
C204 0.050(3) 0.033(2) 0.0250(16) -0.0022(16) 0.003(2) -0.010(3)
C205 0.038(2) 0.031(3) 0.028(3) -0.0022(18) -0.0019(18) 0.005(2)
C206 0.026(2) 0.037(3) 0.0295(18) -0.0036(19) 0.0001(18) -0.0028(17)
C207 0.054(3) 0.081(4) 0.059(3) -0.013(3) 0.024(2) -0.032(3)
C211 0.036(4) 0.031(3) 0.035(4) 0.000(3) -0.007(3) 0.007(3)
C212 0.034(3) 0.040(4) 0.032(4) -0.010(3) -0.007(3) 0.002(3)
C213 0.045(4) 0.039(4) 0.018(2) 0.000(3) -0.008(2) -0.010(3)
C214 0.041(4) 0.029(3) 0.028(3) 0.002(2) -0.012(3) -0.001(3)
C215 0.035(3) 0.035(4) 0.032(4) -0.002(3) 0.000(2) 0.002(3)
C216 0.038(4) 0.029(3) 0.029(3) 0.007(3) -0.005(3) -0.003(3)
C217 0.086(7) 0.082(6) 0.054(4) 0.013(4) -0.001(4) -0.038(5)

loop_
_atom_type_symbol
_atom_type_description
_atom_type_scat_dispersion_real
_atom_type_scat_dispersion_imag
_atom_type_scat_source
C C 0.0033 0.0016 'International Tables Vol C Tables 4.2.6.8 and 6.1.1.4'
H H 0.0000 0.0000 'International Tables Vol C Tables 4.2.6.8 and 6.1.1.4'
N N 0.0061 0.0033 'International Tables Vol C Tables 4.2.6.8 and 6.1.1.4'
O O 0.0106 0.0060 'International Tables Vol C Tables 4.2.6.8 and 6.1.1.4'
Co Co 0.3494 0.9721 'International Tables Vol C Tables 4.2.6.8 and 6.1.1.4'

loop_
_geom_angle_atom_site_label_1
_geom_angle_atom_site_label_2
_geom_angle_atom_site_label_3
_geom_angle
_geom_angle_site_symmetry_1
_geom_angle_site_symmetry_3
O1 Co1 O1 180.0 3_665 .
O1 Co1 N1 89.12(4) . 3_665
O1 Co1 N1 90.88(4) 3_665 3_665
O1 Co1 N1 89.12(4) 3_665 .
O1 Co1 N1 90.88(4) . .
O2 Co1 O1 92.42(4) 3_665 .
O2 Co1 O1 92.42(4) . 3_665
O2 Co1 O1 87.58(4) 3_665 3_665
O2 Co1 O1 87.58(4) . .
O2 Co1 O2 180.0 . 3_665
O2 Co1 N1 89.21(4) . .
O2 Co1 N1 89.21(4) 3_665 3_665
O2 Co1 N1 90.79(4) . 3_665
O2 Co1 N1 90.79(4) 3_665 .
N1 Co1 N1 180.0 3_665 .
C1 O1 Co1 109.30(8) . .
C6 O2 Co1 110.19(8) . .
C15 N1 Co1 119.68(9) . .
C19 N1 Co1 121.77(9) . .
C19 N1 C15 118.53(12) . .
O1 C1 C2 122.50(12) . .
O1 C1 C6 116.90(11) . .
C2 C1 C6 120.59(12) . .
C1 C2 H2 120.0 . .
C3 C2 C1 120.02(13) . .
C3 C2 H2 120.0 . .
C2 C3 C4 118.37(12) . .
C2 C3 C7 122.06(13) . .
C4 C3 C7 119.56(12) . .
C3 C4 H4 117.9 . .
C5 C4 C3 124.11(12) . .
C5 C4 H4 117.9 . .
C4 C5 C6 116.65(13) . .
C4 C5 C11 123.00(12) . .
C6 C5 C11 120.33(12) . .
O2 C6 C1 115.80(11) . .
O2 C6 C5 124.10(12) . .
C5 C6 C1 120.10(12) . .
C3 C7 C8 111.98(12) . .
C9 C7 C3 110.22(13) . .
C9 C7 C8 107.27(13) . .
C10 C7 C3 109.61(12) . .
C10 C7 C8 108.27(14) . .
C10 C7 C9 109.42(14) . .
C7 C8 H8A 109.5 . .
C7 C8 H8B 109.5 . .
C7 C8 H8C 109.5 . .
H8A C8 H8B 109.5 . .
H8A C8 H8C 109.5 . .
H8B C8 H8C 109.5 . .
C7 C9 H9A 109.5 . .
C7 C9 H9B 109.5 . .
C7 C9 H9C 109.5 . .
H9A C9 H9B 109.5 . .
H9A C9 H9C 109.5 . .
H9B C9 H9C 109.5 . .
C7 C10 H10A 109.5 . .
C7 C10 H10B 109.5 . .
C7 C10 H10C 109.5 . .
H10A C10 H10B 109.5 . .
H10A C10 H10C 109.5 . .
H10B C10 H10C 109.5 . .
C5 C11 C14 108.44(12) . .
C12 C11 C5 112.01(12) . .
C12 C11 C13 108.18(13) . .
C12 C11 C14 107.51(12) . .
C13 C11 C5 110.90(12) . .
C13 C11 C14 109.72(14) . .
C11 C12 H12A 109.5 . .
C11 C12 H12B 109.5 . .
C11 C12 H12C 109.5 . .
H12A C12 H12B 109.5 . .
H12A C12 H12C 109.5 . .
H12B C12 H12C 109.5 . .
C11 C13 H13A 109.5 . .
C11 C13 H13B 109.5 . .
C11 C13 H13C 109.5 . .
H13A C13 H13B 109.5 . .
H13A C13 H13C 109.5 . .
H13B C13 H13C 109.5 . .
C11 C14 H14A 109.5 . .
C11 C14 H14B 109.5 . .
C11 C14 H14C 109.5 . .
H14A C14 H14B 109.5 . .
H14A C14 H14C 109.5 . .
H14B C14 H14C 109.5 . .
N1 C15 H15 118.8 . .
N1 C15 C16 122.30(12) . .
C16 C15 H15 118.8 . .
C15 C16 H16 120.0 . .
C15 C16 C17 119.93(13) . .
C17 C16 H16 120.0 . .
C16 C17 C20 123.18(13) . .
C18 C17 C16 116.79(13) . .
C18 C17 C20 119.96(13) . .
C17 C18 H18 119.9 . .
C19 C18 C17 120.12(13) . .
C19 C18 H18 119.9 . .
N1 C19 C18 122.23(13) . .
N1 C19 H19 118.9 . .
C18 C19 H19 118.9 . .
C17 C20 H20 116.0 . .
C21 C20 C17 128.01(14) . .
C21 C20 H20 116.0 . .
C20 C21 H21 115.7 . .
C20 C21 C22 128.68(14) . .
C22 C21 H21 115.7 . .
C23 C22 C21 121.67(13) . .
C27 C22 C21 119.63(13) . .
C27 C22 C23 118.65(14) . .
C22 C23 H23 119.7 . .
C24 C23 C22 120.54(14) . .
C24 C23 H23 119.7 . .
C23 C24 H24 119.9 . .
C23 C24 C25 120.24(15) . .
C25 C24 H24 119.9 . .
C24 C25 H25 120.1 . .
C26 C25 C24 119.76(16) . .
C26 C25 H25 120.1 . .
C25 C26 H26 119.9 . .
C27 C26 C25 120.24(15) . .
C27 C26 H26 119.9 . .
C22 C27 H27 119.7 . .
C26 C27 C22 120.52(15) . .
C26 C27 H27 119.7 . .
C102 C101 H101 119.6 . .
C102 C101 C106 120.90(17) . .
C106 C101 H101 119.6 . .
C101 C102 H102 120.0 . .
C103 C102 C101 120.01(18) . .
C103 C102 H102 120.0 . .
C102 C103 H103 120.2 . .
C102 C103 C104 119.56(17) . .
C104 C103 H103 120.2 . .
C103 C104 H104 119.7 . .
C103 C104 C105 120.53(18) . .
C105 C104 H104 119.7 . .
C104 C105 H105 119.7 . .
C104 C105 C106 120.56(17) . .
C106 C105 H105 119.7 . .
C101 C106 C107 121.30(16) . .
C105 C106 C101 118.43(15) . .
C105 C106 C107 120.27(17) . .
C106 C107 H10D 109.5 . .
C106 C107 H10E 109.5 . .
C106 C107 H10F 109.5 . .
H10D C107 H10E 109.5 . .
H10D C107 H10F 109.5 . .
H10E C107 H10F 109.5 . .
C202 C201 H201 119.4 . .
C202 C201 C206 121.2(6) . .
C206 C201 H201 119.4 . .
C201 C202 H202 120.1 . .
C201 C202 C203 119.8(5) . .
C203 C202 H202 120.1 . .
C202 C203 H203 119.9 . .
C204 C203 C202 120.3(5) . .
C204 C203 H203 119.9 . .
C203 C204 H204 120.5 . .
C205 C204 C203 119.1(6) . .
C205 C204 H204 120.5 . .
C204 C205 H205 119.1 . .
C204 C205 C206 121.9(7) . .
C206 C205 H205 119.1 . .
C201 C206 C205 117.7(6) . .
C201 C206 C207 119.0(6) . .
C205 C206 C207 123.3(6) . .
C206 C207 H20A 109.5 . .
C206 C207 H20B 109.5 . .
C206 C207 H20C 109.5 . .
H20A C207 H20B 109.5 . .
H20A C207 H20C 109.5 . .
H20B C207 H20C 109.5 . .
C212 C211 H211 119.4 . .
C212 C211 C216 121.3(7) . .
C216 C211 H211 119.4 . .
C211 C212 H212 120.4 . .
C213 C212 C211 119.2(8) . .
C213 C212 H212 120.4 . .
C212 C213 H213 119.8 . .
C214 C213 C212 120.4(9) . .
C214 C213 H213 119.8 . .
C213 C214 H214 119.9 . .
C215 C214 C213 120.1(11) . .
C215 C214 H214 119.9 . .
C214 C215 H215 119.7 . .
C214 C215 C216 120.7(12) . .
C216 C215 H215 119.7 . .
C211 C216 C215 118.3(10) . .
C211 C216 C217 122.0(9) . .
C215 C216 C217 119.6(9) . .
C216 C217 H21A 109.5 . .
C216 C217 H21B 109.5 . .
C216 C217 H21C 109.5 . .
H21A C217 H21B 109.5 . .
H21A C217 H21C 109.5 . .
H21B C217 H21C 109.5 . .

loop_
_geom_bond_atom_site_label_1
_geom_bond_atom_site_label_2
_geom_bond_distance
_geom_bond_site_symmetry_2
Co1 O1 1.8854(9) .
Co1 O1 1.8854(9) 3_665
Co1 O2 1.8781(9) 3_665
Co1 O2 1.8780(9) .
Co1 N1 1.9395(11) 3_665
Co1 N1 1.9395(11) .
O1 C1 1.3255(16) .
O2 C6 1.3259(16) .
N1 C15 1.3450(17) .
N1 C19 1.3401(18) .
C1 C2 1.4029(18) .
C1 C6 1.4269(19) .
C2 H2 0.9500 .
C2 C3 1.3851(19) .
C3 C4 1.414(2) .
C3 C7 1.5341(19) .
C4 H4 0.9500 .
C4 C5 1.3918(19) .
C5 C6 1.4180(18) .
C5 C11 1.533(2) .
C7 C8 1.538(2) .
C7 C9 1.533(2) .
C7 C10 1.528(2) .
C8 H8A 0.9800 .
C8 H8B 0.9800 .
C8 H8C 0.9800 .
C9 H9A 0.9800 .
C9 H9B 0.9800 .
C9 H9C 0.9800 .
C10 H10A 0.9800 .
C10 H10B 0.9800 .
C10 H10C 0.9800 .
C11 C12 1.529(2) .
C11 C13 1.532(2) .
C11 C14 1.541(2) .
C12 H12A 0.9800 .
C12 H12B 0.9800 .
C12 H12C 0.9800 .
C13 H13A 0.9800 .
C13 H13B 0.9800 .
C13 H13C 0.9800 .
C14 H14A 0.9800 .
C14 H14B 0.9800 .
C14 H14C 0.9800 .
C15 H15 0.9500 .
C15 C16 1.3800(19) .
C16 H16 0.9500 .
C16 C17 1.399(2) .
C17 C18 1.398(2) .
C17 C20 1.474(2) .
C18 H18 0.9500 .
C18 C19 1.381(2) .
C19 H19 0.9500 .
C20 H20 0.9500 .
C20 C21 1.340(2) .
C21 H21 0.9500 .
C21 C22 1.472(2) .
C22 C23 1.399(2) .
C22 C27 1.397(2) .
C23 H23 0.9500 .
C23 C24 1.381(2) .
C24 H24 0.9500 .
C24 C25 1.387(2) .
C25 H25 0.9500 .
C25 C26 1.386(3) .
C26 H26 0.9500 .
C26 C27 1.383(2) .
C27 H27 0.9500 .
C101 H101 0.9500 .
C101 C102 1.386(3) .
C101 C106 1.390(2) .
C102 H102 0.9500 .
C102 C103 1.379(3) .
C103 H103 0.9500 .
C103 C104 1.379(3) .
C104 H104 0.9500 .
C104 C105 1.383(3) .
C105 H105 0.9500 .
C105 C106 1.387(2) .
C106 C107 1.505(2) .
C107 H10D 0.9800 .
C107 H10E 0.9800 .
C107 H10F 0.9800 .
C201 H201 0.9500 .
C201 C202 1.376(6) .
C201 C206 1.383(6) .
C202 H202 0.9500 .
C202 C203 1.382(6) .
C203 H203 0.9500 .
C203 C204 1.380(7) .
C204 H204 0.9500 .
C204 C205 1.375(8) .
C205 H205 0.9500 .
C205 C206 1.393(7) .
C206 C207 1.504(7) .
C207 H20A 0.9800 .
C207 H20B 0.9800 .
C207 H20C 0.9800 .
C211 H211 0.9500 .
C211 C212 1.378(9) .
C211 C216 1.383(10) .
C212 H212 0.9500 .
C212 C213 1.376(8) .
C213 H213 0.9500 .
C213 C214 1.372(9) .
C214 H214 0.9500 .
C214 C215 1.371(11) .
C215 H215 0.9500 .
C215 C216 1.387(11) .
C216 C217 1.498(10) .
C217 H21A 0.9800 .
C217 H21B 0.9800 .
C217 H21C 0.9800 .

loop_
_geom_torsion_atom_site_label_1
_geom_torsion_atom_site_label_2
_geom_torsion_atom_site_label_3
_geom_torsion_atom_site_label_4
_geom_torsion
_geom_torsion_site_symmetry_1
Co1 O1 C1 C2 173.84(10) .
Co1 O1 C1 C6 -5.05(13) .
Co1 O2 C6 C1 1.07(14) .
Co1 O2 C6 C5 -179.07(10) .
Co1 N1 C15 C16 176.61(10) .
Co1 N1 C19 C18 -177.23(10) .
O1 Co1 O2 C6 -3.08(8) .
O1 Co1 O2 C6 176.92(8) 3_665
O1 C1 C2 C3 -179.68(12) .
O1 C1 C6 O2 2.79(17) .
O1 C1 C6 C5 -177.08(11) .
O2 Co1 O1 C1 4.49(8) .
O2 Co1 O1 C1 -175.51(8) 3_665
N1 Co1 O1 C1 93.67(8) .
N1 Co1 O1 C1 -86.33(8) 3_665
N1 Co1 O2 C6 86.01(9) 3_665
N1 Co1 O2 C6 -93.99(9) .
N1 C15 C16 C17 -0.1(2) .
C1 C2 C3 C4 -2.20(19) .
C1 C2 C3 C7 178.47(12) .
C2 C1 C6 O2 -176.12(11) .
C2 C1 C6 C5 4.01(19) .
C2 C3 C4 C5 2.2(2) .
C2 C3 C7 C8 -6.68(19) .
C2 C3 C7 C9 -126.01(15) .
C2 C3 C7 C10 113.50(16) .
C3 C4 C5 C6 0.9(2) .
C3 C4 C5 C11 -177.48(13) .
C4 C3 C7 C8 173.99(13) .
C4 C3 C7 C9 54.66(17) .
C4 C3 C7 C10 -65.83(18) .
C4 C5 C6 O2 176.23(12) .
C4 C5 C6 C1 -3.92(19) .
C4 C5 C11 C12 -2.1(2) .
C4 C5 C11 C13 -123.08(15) .
C4 C5 C11 C14 116.38(15) .
C6 C1 C2 C3 -0.83(19) .
C6 C5 C11 C12 179.60(13) .
C6 C5 C11 C13 58.63(17) .
C6 C5 C11 C14 -61.91(17) .
C7 C3 C4 C5 -178.42(13) .
C11 C5 C6 O2 -5.4(2) .
C11 C5 C6 C1 174.48(12) .
C15 N1 C19 C18 1.3(2) .
C15 C16 C17 C18 2.6(2) .
C15 C16 C17 C20 179.67(13) .
C16 C17 C18 C19 -3.2(2) .
C16 C17 C20 C21 29.6(2) .
C17 C18 C19 N1 1.3(2) .
C17 C20 C21 C22 6.2(3) .
C18 C17 C20 C21 -153.37(16) .
C19 N1 C15 C16 -1.91(19) .
C20 C17 C18 C19 179.61(13) .
C20 C21 C22 C23 44.5(2) .
C20 C21 C22 C27 -138.15(17) .
C21 C22 C23 C24 179.39(14) .
C21 C22 C27 C26 -179.68(15) .
C22 C23 C24 C25 -0.3(2) .
C23 C22 C27 C26 -2.3(2) .
C23 C24 C25 C26 -1.3(3) .
C24 C25 C26 C27 1.0(3) .
C25 C26 C27 C22 0.7(3) .
C27 C22 C23 C24 2.0(2) .
C101 C102 C103 C104 -0.3(3) .
C102 C101 C106 C105 0.9(2) .
C102 C101 C106 C107 -178.84(16) .
C102 C103 C104 C105 0.5(3) .
C103 C104 C105 C106 0.0(3) .
C104 C105 C106 C101 -0.7(2) .
C104 C105 C106 C107 179.03(16) .
C106 C101 C102 C103 -0.4(3) .
C201 C202 C203 C204 1.1(7) .
C202 C201 C206 C205 0.9(12) .
C202 C201 C206 C207 -179.1(6) .
C202 C203 C204 C205 0.1(10) .
C203 C204 C205 C206 -0.8(14) .
C204 C205 C206 C201 0.3(15) .
C204 C205 C206 C207 -179.7(8) .
C206 C201 C202 C203 -1.6(9) .
C211 C212 C213 C214 0.2(12) .
C212 C211 C216 C215 -0.3(19) .
C212 C211 C216 C217 -178.9(10) .
C212 C213 C214 C215 -0.3(17) .
C213 C214 C215 C216 0(2) .
C214 C215 C216 C211 0(2) .
C214 C215 C216 C217 178.9(14) .
C216 C211 C212 C213 0.1(13) .
